data_2003973
loop_
_publ_author_name
'Fun, H.-K.'
'Sivakumar, K.'
'Zhu, D.-R.'
'You, X.-Z.'

_publ_section_title
;
 4,5-Diazafluoren-9-one
;
_journal_issue 10
_journal_name_full 'Acta Crystallographica Section C'
_journal_page_first 2076
_journal_page_last 2078
_journal_paper_doi 10.1107/S0108270195003854
_journal_volume 51
_journal_year 1995
_chemical_compound_source 'see prep'
_chemical_formula_sum 'C11 H6 N2 O'
_chemical_formula_weight 182.18
_chemical_name_systematic
;
4,5-Diazafluoren-9-one
;
_space_group_IT_number 14
_symmetry_cell_setting monoclinic
_symmetry_space_group_name_Hall '-P 2ybc'
_symmetry_space_group_name_H-M 'P 1 21/c 1'
_audit_creation_method SHELXL
_cell_angle_alpha 90.00
_cell_angle_beta 99.50(1)
_cell_angle_gamma 90.00
_cell_formula_units_Z 4
_cell_length_a 10.008(1)
_cell_length_b 12.409(1)
_cell_length_c 6.821(1)
_cell_measurement_reflns_used 25
_cell_measurement_temperature 293(2)
_cell_measurement_theta_max 25
_cell_measurement_theta_min 8
_cell_volume 835.48(16)
_computing_cell_refinement XSCANS
_computing_data_collection 'XSCANS (Siemens, 1994)'
_computing_data_reduction XSCANS
_computing_molecular_graphics 'SHELXTL/PC (Sheldrick, 1990)'
_computing_publication_material SHELXL93
_computing_structure_refinement 'SHELXL93 (Sheldrick, 1993)'
_computing_structure_solution 'SHELXS86 (Sheldrick, 1985)'
_diffrn_ambient_temperature 293(2)
_diffrn_measurement_device 'Siemens P4 4-circle diffractometer'
_diffrn_measurement_method '\q/2\q scans'
_diffrn_radiation_monochromator graphite
_diffrn_radiation_source 'fine-focus sealed tube'
_diffrn_radiation_type MoK\a
_diffrn_radiation_wavelength 0.71073
_diffrn_reflns_av_R_equivalents 0.0131
_diffrn_reflns_av_sigmaI/netI 0.0218
_diffrn_reflns_limit_h_max 14
_diffrn_reflns_limit_h_min -14
_diffrn_reflns_limit_k_max 1
_diffrn_reflns_limit_k_min -17
_diffrn_reflns_limit_l_max 8
_diffrn_reflns_limit_l_min -1
_diffrn_reflns_number 3088
_diffrn_reflns_theta_max 30.00
_diffrn_reflns_theta_min 2.06
_diffrn_standards_decay_% <3
_diffrn_standards_interval_count 100
_diffrn_standards_number 3
_exptl_absorpt_coefficient_mu 0.097
_exptl_absorpt_correction_type none
_exptl_crystal_colour yellow
_exptl_crystal_density_diffrn 1.448
_exptl_crystal_description prisms
_exptl_crystal_F_000 376
_exptl_crystal_size_max 0.58
_exptl_crystal_size_mid 0.46
_exptl_crystal_size_min 0.40
_refine_diff_density_max 0.239
_refine_diff_density_min -0.263
_refine_ls_extinction_coef 0.0713(90)
_refine_ls_extinction_method 'SHELXL93 (Sheldrick, 1993)'
_refine_ls_goodness_of_fit_all 1.057
_refine_ls_goodness_of_fit_obs 1.140
_refine_ls_hydrogen_treatment refall
_refine_ls_matrix_type full
_refine_ls_number_parameters 152
_refine_ls_number_reflns 2316
_refine_ls_number_restraints 0
_refine_ls_restrained_S_all 1.057
_refine_ls_restrained_S_obs 1.140
_refine_ls_R_factor_all 0.0510
_refine_ls_R_factor_obs 0.0439
_refine_ls_shift/esd_max 0.000
_refine_ls_shift/esd_mean 0.000
_refine_ls_structure_factor_coef Fsqd
_refine_ls_weighting_scheme
;calc w = 1/[\s^2^(Fo^2^) + (0.0909P)^2^ + 0.0076P] where
P = (Fo^2^ + 2Fc^2^)/3
;
_refine_ls_wR_factor_all 0.1324
_refine_ls_wR_factor_obs 0.1277
_reflns_number_observed 1881
_reflns_number_total 2316
_reflns_observed_criterion >2sigma(I)
_cod_data_source_file as1169.cif
_cod_data_source_block zhu2
_cod_depositor_comments
;
The following automatic conversions were performed:
'_symmetry_cell_setting' value 'Monoclinic' changed to 'monoclinic'
according to '/home/saulius/struct/CIF-dictionaries/cif_core.dic'
dictionary named 'cif_core.dic' version 2.4.1 from
2010-06-29.

'_exptl_absorpt_correction_type' value 'None' changed to
'none' according to '/home/saulius/struct/CIF-dictionaries/cif_core.dic'
dictionary named 'cif_core.dic' version 2.4.1 from 2010-06-29.

Automatic conversion script
Id: cif_fix_enum 1527 2010-12-29 10:47:43Z saulius 

The following automatic conversions were performed:

'_symmetry_cell_setting' value 'Monoclinic' changed to 'monoclinic'
according to /home/saulius/struct/CIF-dictionaries/cif_core.dic
dictionary named 'cif_core.dic' version 2.4.1 from
2010-06-29.

'_exptl_absorpt_correction_type' value 'None' changed to
'none' according to
/home/saulius/struct/CIF-dictionaries/cif_core.dic dictionary named
'cif_core.dic' version 2.4.1 from 2010-06-29.

'_geom_bond_publ_flag'
value 'Yes' changed to 'yes' according to
/home/saulius/struct/CIF-dictionaries/cif_core.dic dictionary named
'cif_core.dic' version 2.4.1 from 2010-06-29 (16
times).

'_geom_angle_publ_flag' value 'Yes' changed to 'yes'
according to /home/saulius/struct/CIF-dictionaries/cif_core.dic
dictionary named 'cif_core.dic' version 2.4.1 from 2010-06-29 (23
times).

Automatic conversion script
Id: cif_fix_values 1715 2011-07-08 13:25:40Z adriana 
;
_cod_original_cell_volume 835.48(11)
_cod_original_sg_symbol_H-M 'P 21/c'
_cod_database_code 2003973

loop_
_symmetry_equiv_pos_as_xyz
'x, y, z'
'-x, y+1/2, -z+1/2'
'-x, -y, -z'
'x, -y-1/2, z-1/2'

loop_
_atom_site_aniso_label
_atom_site_aniso_U_11
_atom_site_aniso_U_22
_atom_site_aniso_U_33
_atom_site_aniso_U_12
_atom_site_aniso_U_13
_atom_site_aniso_U_23
C1 0.0440(5) 0.0229(4) 0.0483(5) -0.0020(3) 0.0078(4) 0.0006(3)
C2 0.0510(6) 0.0257(4) 0.0639(7) 0.0044(4) 0.0080(5) 0.0003(4)
C3 0.0429(5) 0.0389(5) 0.0723(8) 0.0071(4) 0.0068(5) -0.0003(5)
C4 0.0390(5) 0.0385(5) 0.0679(7) -0.0022(4) 0.0066(5) -0.0011(5)
N5 0.0418(4) 0.0268(4) 0.0565(5) -0.0044(3) 0.0073(4) -0.0015(3)
C6 0.0402(5) 0.0236(4) 0.0404(5) -0.0014(3) 0.0077(4) -0.0003(3)
C7 0.0399(4) 0.0271(4) 0.0364(4) 0.0003(3) 0.0071(3) 0.0003(3)
N8 0.0495(5) 0.0290(4) 0.0482(5) 0.0063(3) 0.0075(4) -0.0001(3)
C9 0.0530(6) 0.0419(5) 0.0486(6) 0.0128(4) 0.0072(4) 0.0011(4)
C10 0.0423(5) 0.0601(7) 0.0497(6) 0.0087(5) 0.0058(4) 0.0023(5)
C11 0.0419(5) 0.0511(6) 0.0486(6) -0.0054(4) 0.0070(4) 0.0001(5)
C12 0.0410(5) 0.0317(4) 0.0414(5) -0.0037(3) 0.0076(4) 0.0004(3)
C13 0.0468(5) 0.0272(4) 0.0522(6) -0.0065(3) 0.0087(4) 0.0014(4)
O14 0.0609(5) 0.0306(4) 0.0984(7) -0.0143(3) 0.0109(5) 0.0000(4)

loop_
_atom_site_label
_atom_site_occupancy
_atom_site_fract_x
_atom_site_fract_y
_atom_site_fract_z
_atom_site_U_iso_or_equiv
_atom_site_thermal_displace_type
_atom_site_calc_flag
_atom_site_type_symbol
C1 1 0.38315(10) 0.11559(7) 0.21906(15) 0.0383(2) Uani d C
C2 1 0.50259(11) 0.05793(8) 0.2460(2) 0.0470(3) Uani d C
C3 1 0.62154(11) 0.11818(9) 0.2825(2) 0.0517(3) Uani d C
C4 1 0.61498(11) 0.22994(9) 0.2907(2) 0.0487(3) Uani d C
N5 1 0.49896(8) 0.28680(7) 0.26484(14) 0.0418(2) Uani d N
C6 1 0.38705(9) 0.22819(7) 0.22966(13) 0.0346(2) Uani d C
C7 1 0.24602(9) 0.26975(7) 0.19569(13) 0.0344(2) Uani d C
N8 1 0.20891(9) 0.37276(6) 0.19653(13) 0.0423(2) Uani d N
C9 1 0.07372(12) 0.38811(9) 0.1645(2) 0.0480(3) Uani d C
C10 1 -0.02192(12) 0.30710(10) 0.1286(2) 0.0509(3) Uani d C
C11 1 0.01945(11) 0.20016(10) 0.1265(2) 0.0473(3) Uani d C
C12 1 0.15737(10) 0.18216(7) 0.1635(2) 0.0379(2) Uani d C
C13 1 0.23863(11) 0.08050(8) 0.1769(2) 0.0420(2) Uani d C
O14 1 0.19506(9) -0.01077(6) 0.1582(2) 0.0635(3) Uani d O
H2 1 0.5077(13) -0.0208(14) 0.2366(19) 0.054(4) Uiso d H
H3 1 0.7149(18) 0.0846(13) 0.3019(25) 0.073(5) Uiso d H
H4 1 0.6953(17) 0.2714(14) 0.3199(24) 0.066(4) Uiso d H
H9 1 0.0435(16) 0.4647(13) 0.1702(23) 0.069(4) Uiso d H
H10 1 -0.1220(16) 0.3257(12) 0.1088(24) 0.064(4) Uiso d H
H11 1 -0.0444(15) 0.1394(12) 0.0989(20) 0.052(3) Uiso d H

loop_
_atom_type_symbol
_atom_type_description
_atom_type_scat_source
_atom_type_scat_dispersion_real
_atom_type_scat_dispersion_imag
C C 'International Tables Vol C Tables 4.2.6.8 and 6.1.1.4' 0.0033 0.0016
H H 'International Tables Vol C Tables 4.2.6.8 and 6.1.1.4' 0.0000 0.0000
N N 'International Tables Vol C Tables 4.2.6.8 and 6.1.1.4' 0.0061 0.0033
O O 'International Tables Vol C Tables 4.2.6.8 and 6.1.1.4' 0.0106 0.0060

loop_
_geom_angle_atom_site_label_1
_geom_angle_atom_site_label_2
_geom_angle_atom_site_label_3
_geom_angle
_geom_angle_publ_flag
C2 C1 C6 119.67(9) yes
C2 C1 C13 131.72(9) yes
C6 C1 C13 108.61(8) yes
C1 C2 C3 116.21(10) yes
C4 C3 C2 119.88(10) yes
N5 C4 C3 124.30(10) yes
C6 N5 C4 114.95(9) yes
N5 C6 C1 124.99(9) yes
N5 C6 C7 126.27(8) yes
C1 C6 C7 108.73(8) yes
N8 C7 C12 125.25(9) yes
N8 C7 C6 126.27(8) yes
C12 C7 C6 108.48(8) yes
C7 N8 C9 114.09(9) yes
N8 C9 C10 124.98(10) yes
C9 C10 C11 119.82(10) yes
C12 C11 C10 116.30(10) yes
C11 C12 C7 119.53(9) yes
C11 C12 C13 131.70(9) yes
C7 C12 C13 108.77(8) yes
O14 C13 C1 127.81(10) yes
O14 C13 C12 126.79(10) yes
C1 C13 C12 105.40(7) yes

loop_
_geom_bond_atom_site_label_1
_geom_bond_atom_site_label_2
_geom_bond_distance
_geom_bond_publ_flag
C1 C2 1.3790(10) yes
C1 C6 1.3990(10) yes
C1 C13 1.4920(10) yes
C2 C3 1.393(2) yes
C3 C4 1.390(2) yes
C4 N5 1.3450(10) yes
N5 C6 1.3240(10) yes
C6 C7 1.4850(10) yes
C7 N8 1.3310(10) yes
C7 C12 1.3970(10) yes
N8 C9 1.348(2) yes
C9 C10 1.382(2) yes
C10 C11 1.391(2) yes
C11 C12 1.380(2) yes
C12 C13 1.4960(10) yes
C13 O14 1.2130(10) yes

loop_
_cod_related_entry_id
_cod_related_entry_database
_cod_related_entry_code
1 ChemSpider 303268
